data_7134626
loop_
_publ_author_name
'Chen, Jin-Fa'
'Wang, Yuxuan'
'Shi, Bingbing'
'Yao, Hong'
'Wei, Tai-Bao'
'Lin, Qi'

_publ_section_title
;
 A V-shaped small molecule-based crystalline nonporous supramolecular
 organic framework for capturing benzene-based contaminants
;
_journal_issue 54
_journal_name_full 'Chemical Communications'
_journal_page_first 9912
_journal_page_last 9915
_journal_paper_doi 10.1039/D5CC01950H
_journal_volume 61
_journal_year 2025
_chemical_absolute_configuration ad
_chemical_formula_moiety 'C48 H30 N4, C8 H10'
_chemical_formula_sum 'C56 H40 N4'
_chemical_formula_weight 768.92
_space_group_crystal_system monoclinic
_space_group_IT_number 4
_space_group_name_Hall 'P 2yb'
_space_group_name_H-M_alt 'P 1 21 1'
_atom_sites_solution_hydrogens geom
_atom_sites_solution_primary dual
_atom_sites_solution_secondary difmap
_audit_creation_date 2025-04-29
_audit_creation_method
;
Olex2 1.5
(compiled 2022.04.07 svn.rca3783a0 for OlexSys, GUI svn.r6498)
;
_audit_update_record
;
2025-04-29 deposited with the CCDC.	2025-05-28 downloaded from the CCDC.
;
_cell_angle_alpha 90
_cell_angle_beta 111.528(3)
_cell_angle_gamma 90
_cell_formula_units_Z 2
_cell_length_a 15.4109(4)
_cell_length_b 8.6328(2)
_cell_length_c 16.4219(5)
_cell_measurement_reflns_used 17572
_cell_measurement_temperature 150.00(10)
_cell_measurement_theta_max 75.9200
_cell_measurement_theta_min 2.8780
_cell_volume 2032.34(10)
_computing_cell_refinement 'CrysAlisPro 1.171.42.93a (Rigaku OD, 2023)'
_computing_data_collection 'CrysAlisPro 1.171.42.93a (Rigaku OD, 2023)'
_computing_data_reduction 'CrysAlisPro 1.171.42.93a (Rigaku OD, 2023)'
_computing_molecular_graphics 'Olex2 1.5 (Dolomanov et al., 2009)'
_computing_publication_material 'Olex2 1.5 (Dolomanov et al., 2009)'
_computing_structure_refinement 'SHELXL 2019/3 (Sheldrick, 2015)'
_computing_structure_solution 'SHELXT 2018/2 (Sheldrick, 2018)'
_diffrn_ambient_environment N~2~
_diffrn_ambient_temperature 150.00(10)
_diffrn_detector 'Hybrid Pixel Array Detector'
_diffrn_detector_area_resol_mean 10.0000
_diffrn_detector_type HyPix
_diffrn_measured_fraction_theta_full 0.999
_diffrn_measured_fraction_theta_max 0.985
_diffrn_measurement_details
;
List of Runs (angles in degrees, time in seconds):

  # Type    Start    End  Width  t~exp~   \w     \q     \k     \f   Frames
#--------------------------------------------------------------------------
  1  \w   -126.00-101.00   0.50    0.30    -- -102.00 144.00 -47.53   50
  2  \w   -112.00 -33.00   0.50    0.30    -- -102.00 125.00 -60.00  158
  3  \w    -87.00 -62.00   0.50    0.30    -- -102.00 137.00  -6.00   50
  4  \w   -109.00 -79.00   0.50    0.30    -- -102.00 115.00  75.29   60
  5  \w    -98.00 -73.00   0.50    0.30    -- -102.00 132.00 177.00   50
  6  \w   -107.00 -33.00   0.50    0.30    -- -102.00 108.00-149.60  148
  7  \w    -25.00  28.00   0.50    0.24    --  -46.68  19.00-180.00  106
  8  \w    -73.00 -29.00   0.50    0.30    -- -102.00  77.00-150.00   88
  9  \w    -84.00 -58.00   0.50    0.24    --  -46.68 137.00  -6.00   52
 10  \w    -64.00 -39.00   0.50    0.24    --  -46.68 132.00 177.00   50
 11  \w   -117.00 -32.00   0.50    0.24    --  -46.68 -57.00  60.00  170
 12  \w   -120.00 -76.00   0.50    0.24    --  -46.68 -37.00   0.00   88
 13  \w    -71.00 -39.00   0.50    0.24    --  -46.68 -37.00   0.00   64
 14  \w   -175.00 -89.00   0.50    0.30    -- -102.00 -15.00 150.00  172
 15  \w   -175.00-117.00   0.50    0.30    -- -102.00 -61.00 120.00  116
 16  \w   -112.00 -86.00   0.50    0.30    -- -102.00 -61.00 120.00   52
 17  \w   -124.00 -95.00   0.50    0.30    -- -102.00 -77.00  30.00   58
 18  \w   -124.00 -79.00   0.50    0.30    -- -102.00-132.00 107.00   90
 19  \w   -117.00 -71.00   0.50    0.24    --  -46.68-137.00 -69.00   92
 20  \w   -145.00-120.00   0.50    0.30    -- -102.00-137.00 -69.00   50
 21  \w   -117.00 -92.00   0.50    0.24    --  -46.68-132.00 107.00   50
 22  \w     44.00  73.00   0.50    0.30    --  104.75 -61.00 -60.00   58
 23  \w     45.00  71.00   0.50    0.30    --  104.75 -77.00 -60.00   52
 24  \w     77.00 103.00   0.50    0.30    --  104.75 -77.00 -60.00   52
 25  \w     42.00  69.00   0.50    0.30    --  104.75 -61.00-120.00   54
 26  \w     93.00 118.00   0.50    0.24    --   46.68 137.00  -6.00   50
 27  \w     75.00 113.00   0.50    0.30    --  104.75 132.00 177.00   76
 28  \w     39.00 106.00   0.50    0.30    --  104.75 -77.00 120.00  134
 29  \w     32.00  57.00   0.50    0.30    --  104.75 -61.00  90.00   50
 30  \w     55.00  88.00   0.50    0.24    --   46.68-137.00 -69.00   66
 31  \w     59.00 110.00   0.50    0.30    --  104.75-125.00-150.00  102
 32  \w     78.00 119.00   0.50    0.30    --  104.75-137.00 -69.00   82
 33  \w     87.00 112.00   0.50    0.30    --  104.75-125.00   0.00   50
 34  \w     38.00  85.00   0.50    0.30    --  104.75-125.00  60.00   94
 35  \w     45.00 115.00   0.50    0.30    --  104.75-132.00 107.00  140
 36  \w     38.00 106.00   0.50    0.30    --  104.75 -94.00  90.00  136
 37  \w     32.00  95.00   0.50    0.24    --   46.68-132.00 107.00  126
 38  \w     48.00  74.00   0.50    0.30    --  104.75 -94.00 -60.00   52
 39  \w     51.00 105.00   0.50    0.30    --  104.75 -94.00-120.00  108
 40  \w     95.00 174.00   0.50    0.30    --  104.75  15.00 -30.00  158
 41  \w     98.00 172.00   0.50    0.30    --  104.75  30.00  60.00  148
 42  \w     94.00 156.00   0.50    0.30    --  104.75  45.00  90.00  124
 43  \w     49.00 116.00   0.50    0.24    --   46.68  77.00   0.00  134
 44  \w     92.00 174.00   0.50    0.30    --  104.75  30.00-180.00  164
;
_diffrn_measurement_device 'four-circle diffractometer'
_diffrn_measurement_device_type 'XtaLAB Synergy R, DW system, HyPix'
_diffrn_measurement_method '\w scans'
_diffrn_orient_matrix_type 'CrysAlisPro convention (1999,Acta A55,543-557)'
_diffrn_orient_matrix_UB_11 0.0921468000
_diffrn_orient_matrix_UB_12 -0.0124710000
_diffrn_orient_matrix_UB_13 0.0795652000
_diffrn_orient_matrix_UB_21 0.0545116000
_diffrn_orient_matrix_UB_22 -0.0098617000
_diffrn_orient_matrix_UB_23 -0.0619176000
_diffrn_orient_matrix_UB_31 0.0093930000
_diffrn_orient_matrix_UB_32 0.1777288000
_diffrn_orient_matrix_UB_33 0.0020954000
_diffrn_radiation_monochromator mirror
_diffrn_radiation_probe x-ray
_diffrn_radiation_type 'Cu K\a'
_diffrn_radiation_wavelength 1.54184
_diffrn_reflns_av_R_equivalents 0.0386
_diffrn_reflns_av_unetI/netI 0.0305
_diffrn_reflns_Laue_measured_fraction_full 0.999
_diffrn_reflns_Laue_measured_fraction_max 0.985
_diffrn_reflns_limit_h_max 19
_diffrn_reflns_limit_h_min -19
_diffrn_reflns_limit_k_max 10
_diffrn_reflns_limit_k_min -7
_diffrn_reflns_limit_l_max 20
_diffrn_reflns_limit_l_min -20
_diffrn_reflns_number 28343
_diffrn_reflns_point_group_measured_fraction_full 0.826
_diffrn_reflns_point_group_measured_fraction_max 0.796
_diffrn_reflns_theta_full 67.684
_diffrn_reflns_theta_max 76.254
_diffrn_reflns_theta_min 2.893
_diffrn_source 'Rotating-anode X-ray tube'
_diffrn_source_target Mo
_diffrn_source_type 'Rigaku (Cu) X-ray Source'
_exptl_absorpt_coefficient_mu 0.566
_exptl_absorpt_correction_T_max 1.00000
_exptl_absorpt_correction_T_min 0.95485
_exptl_absorpt_correction_type multi-scan
_exptl_absorpt_process_details
;
CrysAlisPro 1.171.42.93a (Rigaku Oxford Diffraction, 2023)
Empirical absorption correction using spherical harmonics,
implemented in SCALE3 ABSPACK scaling algorithm.
;
_exptl_crystal_colour 'clear light yellow'
_exptl_crystal_colour_lustre clear
_exptl_crystal_colour_modifier light
_exptl_crystal_colour_primary yellow
_exptl_crystal_density_diffrn 1.256
_exptl_crystal_density_method 'not measured'
_exptl_crystal_description needle
_exptl_crystal_F_000 808
_exptl_crystal_size_max 0.12
_exptl_crystal_size_mid 0.05
_exptl_crystal_size_min 0.03
_refine_diff_density_max 0.153
_refine_diff_density_min -0.113
_refine_diff_density_rms 0.030
_refine_ls_abs_structure_details
;
 Flack x determined using 1902 quotients [(I+)-(I-)]/[(I+)+(I-)]
 (Parsons, Flack and Wagner, Acta Cryst. B69 (2013) 249-259).
;
_refine_ls_abs_structure_Flack 0.1(3)
_refine_ls_extinction_coef 0.0023(3)
_refine_ls_extinction_expression Fc^*^=kFc[1+0.001xFc^2^\l^3^/sin(2\q)]^-1/4^
_refine_ls_extinction_method 'SHELXL-2019/2 (Sheldrick 2019)'
_refine_ls_goodness_of_fit_ref 1.038
_refine_ls_hydrogen_treatment constr
_refine_ls_matrix_type full
_refine_ls_number_parameters 619
_refine_ls_number_reflns 6788
_refine_ls_number_restraints 517
_refine_ls_restrained_S_all 1.014
_refine_ls_R_factor_all 0.0392
_refine_ls_R_factor_gt 0.0344
_refine_ls_shift/su_max 0.001
_refine_ls_shift/su_mean 0.000
_refine_ls_structure_factor_coef Fsqd
_refine_ls_weighting_details 'w=1/[\s^2^(Fo^2^)+(0.0510P)^2^+0.1416P] where P=(Fo^2^+2Fc^2^)/3'
_refine_ls_weighting_scheme calc
_refine_ls_wR_factor_gt 0.0887
_refine_ls_wR_factor_ref 0.0920
_reflns_Friedel_coverage 0.513
_reflns_Friedel_fraction_full 0.626
_reflns_Friedel_fraction_max 0.580
_reflns_number_gt 6091
_reflns_number_total 6788
_reflns_threshold_expression 'I > 2\s(I)'
_cod_data_source_file d5cc01950h2.cif
_cod_data_source_block yxw-kz-m_0831-2_auto
_cod_depositor_comments 'Adding full bibliography for 7134621--7134626.cif.'
_cod_database_code 7134626
_shelx_shelxl_version_number 2019/3
_shelx_space_group_comment
;
The symmetry employed for this shelxl refinement is uniquely defined
by the following loop, which should always be used as a source of
symmetry information in preference to the above space-group names.
They are only intended as comments.
;
_olex2_refinement_description
;
1. Fixed Uiso
 At 1.2 times of:
  All C(H) groups
 At 1.5 times of:
  All C(H,H,H) groups
2. Uiso/Uaniso restraints and constraints
C49 \\sim C3 \\sim C13 \\sim C53 \\sim C25 \\sim C51 \\sim C55 \\sim C27 \\sim
C51A \\sim C3A \\sim C13A \\sim C53A \\sim C25A \\sim C49A \\sim C55A \\sim
C27A: within 3A with sigma of 0.01 and sigma for terminal atoms of 0.02 within
3A
3. Same fragment restrains
{C3A, C13A, C25A, C27A, C49A, C51A, C53A, C55A} sigma for 1-2: 0.01, 1-3: 0.01
as in
{C3, C13, C25, C27, C49, C51, C53, C55}
4. Others
 Sof(C3A)=Sof(H3A)=Sof(C13A)=Sof(H13A)=Sof(C25A)=Sof(C27A)=Sof(H27D)=Sof(H27E)=
 Sof(H27F)=Sof(C49A)=Sof(C51A)=Sof(H51A)=Sof(C53A)=Sof(H53A)=Sof(C55A)=
 Sof(H55D)=Sof(H55E)=Sof(H55F)=1-FVAR(1)
 Sof(C3)=Sof(H3)=Sof(C13)=Sof(H13)=Sof(C25)=Sof(C27)=Sof(H27A)=Sof(H27B)=
 Sof(H27C)=Sof(C49)=Sof(C51)=Sof(H51)=Sof(C53)=Sof(H53)=Sof(C55)=Sof(H55A)=
 Sof(H55B)=Sof(H55C)=FVAR(1)
5.a Aromatic/amide H refined with riding coordinates:
 C2(H2), C7(H7), C9(H9), C11(H11), C14(H14), C19(H19), C21(H21), C23(H23),
 C26(H26), C28(H28), C29(H29), C30(H30), C31(H31), C33(H33), C34(H34), C35(H35),
  C36(H36), C37(H37), C38(H38), C39(H39), C40(H40), C41(H41), C43(H43),
 C45(H45), C46(H46), C47(H47), C48(H48), C50(H50), C52(H52), C54(H54), C3(H3),
 C13(H13), C51(H51), C53(H53), C3A(H3A), C13A(H13A), C51A(H51A), C53A(H53A)
5.b Idealised Me refined as rotating group:
 C27(H27A,H27B,H27C), C55(H55A,H55B,H55C), C27A(H27D,H27E,H27F), C55A(H55D,
 H55E,H55F)
;
_olex2_submission_special_instructions 'No special instructions were received'
_oxdiff_exptl_absorpt_empirical_details
;
Empirical correction (ABSPACK) includes:
- Absorption correction using spherical harmonics
- Frame scaling
;
_oxdiff_exptl_absorpt_empirical_full_max 1.191
_oxdiff_exptl_absorpt_empirical_full_min 0.804

loop_
_space_group_symop_operation_xyz
'x, y, z'
'-x, y+1/2, -z'

loop_
_atom_site_label
_atom_site_type_symbol
_atom_site_fract_x
_atom_site_fract_y
_atom_site_fract_z
_atom_site_U_iso_or_equiv
_atom_site_adp_type
_atom_site_occupancy
_atom_site_site_symmetry_order
_atom_site_calc_flag
_atom_site_refinement_flags_posn
_atom_site_refinement_flags_adp
_atom_site_refinement_flags_occupancy
_atom_site_disorder_assembly
_atom_site_disorder_group
N1 N 0.68184(12) -0.0145(2) 0.58266(11) 0.0351(4) Uani 1 1 d . . . . .
N2 N 0.58286(12) -0.0096(2) 0.40468(11) 0.0359(4) Uani 1 1 d . . . . .
N3 N 0.90045(13) 0.5535(2) 0.82152(12) 0.0429(4) Uani 1 1 d . . . . .
N4 N 0.52826(12) 0.5753(2) 0.15149(11) 0.0382(4) Uani 1 1 d . . . . .
C1 C 0.72415(14) -0.0136(2) 0.66933(13) 0.0352(4) Uani 1 1 d . . . . .
C2 C 0.40490(17) 0.8901(3) 0.01353(14) 0.0456(5) Uani 1 1 d . . . . .
H2 H 0.421724 0.983563 -0.007420 0.055 Uiso 1 1 calc R U . . .
C4 C 0.53528(15) -0.2767(2) 0.40898(13) 0.0359(4) Uani 1 1 d . . . . .
C5 C 0.97042(16) 0.6298(3) 0.80244(16) 0.0486(5) Uani 1 1 d . . . . .
C6 C 0.52854(15) -0.0028(2) 0.32035(13) 0.0356(4) Uani 1 1 d . . . . .
C7 C 0.81216(16) 0.1517(3) 0.79970(15) 0.0455(5) Uani 1 1 d . . . . .
H7 H 0.810972 0.068072 0.836905 0.055 Uiso 1 1 calc R U . . .
C8 C 0.58513(14) -0.1422(2) 0.44914(13) 0.0332(4) Uani 1 1 d . . . . .
C9 C 0.85540(17) 0.2884(3) 0.83637(15) 0.0476(6) Uani 1 1 d . . . . .
H9 H 0.884056 0.297840 0.898164 0.057 Uiso 1 1 calc R U . . .
C10 C 0.44730(15) 0.6527(2) 0.09808(13) 0.0374(4) Uani 1 1 d . . . . .
C11 C 1.0657(2) 0.8594(4) 0.8466(2) 0.0709(8) Uani 1 1 d . . . . .
H11 H 1.083543 0.951479 0.880370 0.085 Uiso 1 1 calc R U . . .
C12 C 0.63925(14) -0.2839(2) 0.58964(13) 0.0357(4) Uani 1 1 d . . . . .
C14 C 0.68366(15) -0.2782(3) 0.68104(14) 0.0392(5) Uani 1 1 d . . . . .
H14 H 0.685026 -0.367664 0.715179 0.047 Uiso 1 1 calc R U . . .
C15 C 0.93974(15) 0.7701(3) 0.90712(15) 0.0454(5) Uani 1 1 d . . . . .
C16 C 0.63830(14) -0.1457(2) 0.54298(13) 0.0346(4) Uani 1 1 d . . . . .
C17 C 0.99563(16) 0.7640(3) 0.85390(17) 0.0517(6) Uani 1 1 d . . . . .
C18 C 0.85701(15) 0.4115(3) 0.78323(14) 0.0397(5) Uani 1 1 d . . . . .
C19 C 0.63727(19) 0.9173(3) 0.10707(15) 0.0506(6) Uani 1 1 d . . . . .
H19 H 0.616508 1.011317 0.075960 0.061 Uiso 1 1 calc R U . . .
C20 C 0.47341(16) 0.7922(2) 0.06947(12) 0.0393(5) Uani 1 1 d . . . . .
C21 C 0.7307(2) 0.8901(4) 0.15091(17) 0.0585(7) Uani 1 1 d . . . . .
H21 H 0.774945 0.966433 0.150498 0.070 Uiso 1 1 calc R U . . .
C22 C 0.77032(14) 0.1336(3) 0.70953(13) 0.0365(4) Uani 1 1 d . . . . .
C23 C 1.0835(2) 0.6822(5) 0.7407(3) 0.0831(10) Uani 1 1 d . . . . .
H23 H 1.115262 0.655598 0.702845 0.100 Uiso 1 1 calc R U . . .
C24 C 0.53048(15) 0.4301(2) 0.19272(13) 0.0377(5) Uani 1 1 d . . . . .
C26 C 0.47654(15) -0.2643(2) 0.32018(13) 0.0380(5) Uani 1 1 d . . . . .
H26 H 0.440265 -0.350650 0.290810 0.046 Uiso 1 1 calc R U . . .
C28 C 0.72487(16) -0.1445(3) 0.72095(14) 0.0403(5) Uani 1 1 d . . . . .
H28 H 0.753763 -0.139541 0.782901 0.048 Uiso 1 1 calc R U . . .
C29 C 0.28790(17) 0.7116(3) 0.02139(15) 0.0471(5) Uani 1 1 d . . . . .
H29 H 0.223699 0.686679 0.005052 0.057 Uiso 1 1 calc R U . . .
C30 C 0.81500(16) 0.3974(3) 0.69293(14) 0.0413(5) Uani 1 1 d . . . . .
H30 H 0.815456 0.482044 0.656139 0.050 Uiso 1 1 calc R U . . .
C31 C 0.81543(17) 0.6112(3) 0.92302(14) 0.0471(5) Uani 1 1 d . . . . .
H31 H 0.775749 0.523117 0.907319 0.057 Uiso 1 1 calc R U . . .
C32 C 0.52953(15) 0.1458(2) 0.27506(13) 0.0371(4) Uani 1 1 d . . . . .
C33 C 0.31304(18) 0.8483(3) -0.01040(15) 0.0502(6) Uani 1 1 d . . . . .
H33 H 0.265862 0.912767 -0.049024 0.060 Uiso 1 1 calc R U . . .
C34 C 0.58430(16) 0.2690(3) 0.32099(13) 0.0411(5) Uani 1 1 d . . . . .
H34 H 0.622090 0.256070 0.381036 0.049 Uiso 1 1 calc R U . . .
C35 C 0.93207(18) 0.8739(3) 0.96905(16) 0.0538(6) Uani 1 1 d . . . . .
H35 H 0.970907 0.962950 0.984762 0.065 Uiso 1 1 calc R U . . .
C36 C 0.54400(15) -0.4171(3) 0.45788(14) 0.0381(4) Uani 1 1 d . . . . .
H36 H 0.513943 -0.508623 0.428986 0.046 Uiso 1 1 calc R U . . .
C37 C 0.70005(17) 0.6387(3) 0.20132(15) 0.0491(5) Uani 1 1 d . . . . .
H37 H 0.721683 0.545559 0.233062 0.059 Uiso 1 1 calc R U . . .
C38 C 0.58465(16) 0.4098(3) 0.28069(13) 0.0404(5) Uani 1 1 d . . . . .
H38 H 0.621980 0.492624 0.313259 0.049 Uiso 1 1 calc R U . . .
C39 C 0.8094(2) 0.7167(3) 0.98410(16) 0.0551(6) Uani 1 1 d . . . . .
H39 H 0.764812 0.700738 1.010740 0.066 Uiso 1 1 calc R U . . .
C40 C 0.47185(15) -0.1283(3) 0.27647(13) 0.0390(5) Uani 1 1 d . . . . .
H40 H 0.430923 -0.118136 0.217191 0.047 Uiso 1 1 calc R U . . .
C41 C 0.8676(2) 0.8461(3) 1.00728(16) 0.0583(7) Uani 1 1 d . . . . .
H41 H 0.862644 0.916099 1.050031 0.070 Uiso 1 1 calc R U . . .
C42 C 0.88144(15) 0.6380(3) 0.88533(14) 0.0424(5) Uani 1 1 d . . . . .
C43 C 0.76127(19) 0.7515(4) 0.19608(17) 0.0596(7) Uani 1 1 d . . . . .
H43 H 0.826392 0.734149 0.224149 0.072 Uiso 1 1 calc R U . . .
C44 C 0.57322(16) 0.8038(3) 0.10908(13) 0.0408(5) Uani 1 1 d . . . . .
C45 C 1.01392(19) 0.5857(4) 0.7457(2) 0.0648(7) Uani 1 1 d . . . . .
H45 H 0.996775 0.493686 0.711860 0.078 Uiso 1 1 calc R U . . .
C46 C 0.47713(16) 0.3073(3) 0.14536(13) 0.0414(5) Uani 1 1 d . . . . .
H46 H 0.441118 0.319323 0.084809 0.050 Uiso 1 1 calc R U . . .
C47 C 1.1080(2) 0.8177(5) 0.7902(3) 0.0881(11) Uani 1 1 d . . . . .
H47 H 1.155255 0.882375 0.784474 0.106 Uiso 1 1 calc R U . . .
C48 C 0.47660(17) 0.1682(2) 0.18642(14) 0.0417(5) Uani 1 1 d . . . . .
H48 H 0.439308 0.085541 0.153608 0.050 Uiso 1 1 calc R U . . .
C50 C 0.59437(15) -0.4206(3) 0.54436(14) 0.0380(4) Uani 1 1 d . . . . .
H50 H 0.600185 -0.514910 0.575702 0.046 Uiso 1 1 calc R U . . .
C52 C 0.35422(16) 0.6121(3) 0.07598(14) 0.0433(5) Uani 1 1 d . . . . .
H52 H 0.336810 0.519746 0.097497 0.052 Uiso 1 1 calc R U . . .
C54 C 0.77236(15) 0.2591(2) 0.65668(13) 0.0389(5) Uani 1 1 d . . . . .
H54 H 0.744078 0.249614 0.594865 0.047 Uiso 1 1 calc R U . . .
C56 C 0.60527(16) 0.6673(3) 0.15814(13) 0.0404(5) Uani 1 1 d . . . . .
C3 C 0.8379(3) 0.4828(9) 0.4557(3) 0.0930(14) Uani 0.835(5) 1 d D U P A -1
H3 H 0.808222 0.400296 0.473661 0.112 Uiso 0.835(5) 1 calc R U P A -1
C13 C 0.8047(3) 0.6333(8) 0.4537(3) 0.0893(13) Uani 0.835(5) 1 d D U P A -1
H13 H 0.753528 0.653806 0.471227 0.107 Uiso 0.835(5) 1 calc R U P A -1
C25 C 0.8467(3) 0.7519(9) 0.4259(3) 0.0958(14) Uani 0.835(5) 1 d D U P A -1
C27 C 1.0407(3) 0.5422(8) 0.3777(3) 0.115(2) Uani 0.835(5) 1 d D U P A -1
H27A H 1.023729 0.568691 0.315698 0.173 Uiso 0.835(5) 1 calc R U P A -1
H27B H 1.058253 0.432609 0.386501 0.173 Uiso 0.835(5) 1 calc R U P A -1
H27C H 1.093543 0.606301 0.413166 0.173 Uiso 0.835(5) 1 calc R U P A -1
C49 C 0.9569(3) 0.5721(8) 0.4053(3) 0.0891(13) Uani 0.835(5) 1 d D U P A -1
C51 C 0.9234(3) 0.7180(8) 0.4037(3) 0.0934(13) Uani 0.835(5) 1 d D U P A -1
H51 H 0.953735 0.800728 0.386680 0.112 Uiso 0.835(5) 1 calc R U P A -1
C53 C 0.9152(3) 0.4508(8) 0.4316(3) 0.0965(14) Uani 0.835(5) 1 d D U P A -1
H53 H 0.937812 0.347954 0.433410 0.116 Uiso 0.835(5) 1 calc R U P A -1
C55 C 0.8078(5) 0.9126(11) 0.4153(5) 0.126(2) Uani 0.835(5) 1 d D U P A -1
H55A H 0.755818 0.921142 0.358884 0.189 Uiso 0.835(5) 1 calc R U P A -1
H55B H 0.856673 0.986840 0.417116 0.189 Uiso 0.835(5) 1 calc R U P A -1
H55C H 0.785632 0.935288 0.462768 0.189 Uiso 0.835(5) 1 calc R U P A -1
C3A C 0.9745(12) 0.702(3) 0.4066(15) 0.094(3) Uani 0.165(5) 1 d D U P A -2
H3A H 1.029683 0.694939 0.393713 0.113 Uiso 0.165(5) 1 calc R U P A -2
C13A C 0.9343(12) 0.847(2) 0.4058(14) 0.095(3) Uani 0.165(5) 1 d D U P A -2
H13A H 0.961668 0.937701 0.393027 0.114 Uiso 0.165(5) 1 calc R U P A -2
C25A C 0.8543(14) 0.855(2) 0.4241(19) 0.095(3) Uani 0.165(5) 1 d D U P A -2
C27A C 0.8080(16) 0.432(3) 0.4620(18) 0.101(5) Uani 0.165(5) 1 d D U P A -2
H27D H 0.831308 0.414767 0.525375 0.152 Uiso 0.165(5) 1 calc R U P A -2
H27E H 0.823190 0.342927 0.433023 0.152 Uiso 0.165(5) 1 calc R U P A -2
H27F H 0.740222 0.446627 0.440216 0.152 Uiso 0.165(5) 1 calc R U P A -2
C49A C 0.8539(12) 0.578(2) 0.4424(15) 0.092(3) Uani 0.165(5) 1 d D U P A -2
C51A C 0.8155(14) 0.720(2) 0.4406(19) 0.093(3) Uani 0.165(5) 1 d D U P A -2
H51A H 0.759000 0.726778 0.451149 0.111 Uiso 0.165(5) 1 calc R U P A -2
C53A C 0.9355(13) 0.566(3) 0.4258(18) 0.093(3) Uani 0.165(5) 1 d D U P A -2
H53A H 0.964453 0.467974 0.427369 0.112 Uiso 0.165(5) 1 calc R U P A -2
C55A C 0.808(2) 1.008(3) 0.424(3) 0.111(6) Uani 0.165(5) 1 d D U P A -2
H55D H 0.855659 1.090397 0.440757 0.166 Uiso 0.165(5) 1 calc R U P A -2
H55E H 0.776546 1.005486 0.465806 0.166 Uiso 0.165(5) 1 calc R U P A -2
H55F H 0.762750 1.029649 0.365189 0.166 Uiso 0.165(5) 1 calc R U P A -2

loop_
_atom_site_aniso_label
_atom_site_aniso_U_11
_atom_site_aniso_U_22
_atom_site_aniso_U_33
_atom_site_aniso_U_23
_atom_site_aniso_U_13
_atom_site_aniso_U_12
N1 0.0421(9) 0.0317(9) 0.0306(8) 0.0027(7) 0.0123(7) 0.0007(7)
N2 0.0467(9) 0.0298(8) 0.0309(8) 0.0019(7) 0.0138(7) 0.0025(7)
N3 0.0463(10) 0.0365(10) 0.0423(10) 0.0015(8) 0.0119(8) -0.0042(8)
N4 0.0509(10) 0.0302(9) 0.0316(8) 0.0015(7) 0.0126(7) 0.0025(8)
C1 0.0397(10) 0.0322(10) 0.0322(10) 0.0033(8) 0.0115(8) 0.0053(8)
C2 0.0685(15) 0.0376(12) 0.0341(10) 0.0060(9) 0.0228(10) 0.0078(11)
C4 0.0439(11) 0.0307(10) 0.0361(10) -0.0014(8) 0.0182(9) 0.0004(8)
C5 0.0445(12) 0.0440(13) 0.0515(13) 0.0063(11) 0.0110(10) -0.0026(10)
C6 0.0452(11) 0.0316(10) 0.0298(9) -0.0002(8) 0.0135(8) 0.0033(9)
C7 0.0566(13) 0.0367(12) 0.0360(10) 0.0089(9) 0.0086(9) -0.0028(10)
C8 0.0398(10) 0.0280(10) 0.0328(9) 0.0015(8) 0.0145(8) 0.0029(8)
C9 0.0570(13) 0.0404(12) 0.0343(10) 0.0041(10) 0.0036(10) -0.0035(11)
C10 0.0521(12) 0.0309(10) 0.0284(9) 0.0001(8) 0.0138(8) 0.0056(9)
C11 0.0600(16) 0.0644(19) 0.081(2) -0.0008(16) 0.0177(15) -0.0209(14)
C12 0.0406(10) 0.0318(10) 0.0365(10) 0.0046(9) 0.0161(8) 0.0035(8)
C14 0.0477(11) 0.0326(10) 0.0368(10) 0.0079(9) 0.0151(9) 0.0041(9)
C15 0.0450(12) 0.0351(11) 0.0400(11) 0.0050(9) -0.0032(9) 0.0000(9)
C16 0.0405(10) 0.0300(10) 0.0346(10) 0.0013(8) 0.0154(8) 0.0025(8)
C17 0.0440(12) 0.0441(13) 0.0545(14) 0.0058(11) 0.0034(10) -0.0058(10)
C18 0.0415(11) 0.0332(11) 0.0398(11) 0.0012(9) 0.0094(9) -0.0003(9)
C19 0.0726(16) 0.0432(13) 0.0410(12) 0.0005(10) 0.0267(11) -0.0061(12)
C20 0.0604(13) 0.0319(10) 0.0275(9) 0.0006(8) 0.0182(9) 0.0051(10)
C21 0.0671(16) 0.0614(17) 0.0487(13) -0.0021(13) 0.0234(12) -0.0154(13)
C22 0.0402(10) 0.0335(11) 0.0338(10) 0.0032(8) 0.0111(8) 0.0044(8)
C23 0.0698(19) 0.092(3) 0.101(3) -0.005(2) 0.0475(19) -0.0169(18)
C24 0.0530(12) 0.0290(10) 0.0311(10) 0.0001(8) 0.0155(9) 0.0043(9)
C26 0.0477(11) 0.0314(11) 0.0358(11) -0.0044(8) 0.0166(9) -0.0024(9)
C28 0.0493(12) 0.0356(11) 0.0322(10) 0.0045(9) 0.0106(9) 0.0034(9)
C29 0.0527(13) 0.0437(13) 0.0430(12) -0.0039(10) 0.0153(10) 0.0076(10)
C30 0.0526(12) 0.0332(11) 0.0368(10) 0.0047(9) 0.0148(9) 0.0022(9)
C31 0.0574(13) 0.0405(12) 0.0375(11) 0.0004(10) 0.0102(10) -0.0027(11)
C32 0.0519(11) 0.0284(10) 0.0305(9) -0.0004(8) 0.0146(8) 0.0047(9)
C33 0.0641(15) 0.0470(14) 0.0383(11) 0.0059(10) 0.0172(10) 0.0165(11)
C34 0.0551(12) 0.0343(11) 0.0283(10) -0.0002(9) 0.0088(9) 0.0023(9)
C35 0.0569(14) 0.0375(13) 0.0460(12) 0.0009(11) -0.0059(11) -0.0026(11)
C36 0.0466(11) 0.0304(10) 0.0403(11) 0.0001(9) 0.0193(9) -0.0021(9)
C37 0.0563(13) 0.0497(14) 0.0393(11) 0.0012(10) 0.0152(10) 0.0027(11)
C38 0.0564(12) 0.0310(10) 0.0299(10) -0.0028(8) 0.0110(9) -0.0011(10)
C39 0.0718(16) 0.0476(14) 0.0414(12) -0.0005(11) 0.0153(11) 0.0031(12)
C40 0.0515(12) 0.0338(11) 0.0300(9) -0.0031(8) 0.0132(9) 0.0018(9)
C41 0.0774(18) 0.0432(14) 0.0412(12) -0.0056(11) 0.0063(12) 0.0049(13)
C42 0.0471(11) 0.0326(11) 0.0358(10) 0.0037(9) 0.0014(9) 0.0025(9)
C43 0.0542(14) 0.0721(19) 0.0499(14) -0.0003(13) 0.0160(11) -0.0060(13)
C44 0.0609(13) 0.0344(11) 0.0297(9) -0.0005(9) 0.0195(9) -0.0002(10)
C45 0.0589(15) 0.0608(17) 0.0783(19) 0.0006(15) 0.0295(14) -0.0060(14)
C46 0.0592(13) 0.0338(11) 0.0260(9) -0.0009(8) 0.0095(9) 0.0039(10)
C47 0.071(2) 0.089(3) 0.107(3) -0.001(2) 0.0349(19) -0.0340(19)
C48 0.0601(13) 0.0299(10) 0.0307(10) -0.0026(8) 0.0115(9) -0.0015(10)
C50 0.0471(11) 0.0293(10) 0.0402(10) 0.0050(9) 0.0192(9) 0.0009(9)
C52 0.0580(13) 0.0351(11) 0.0374(10) -0.0013(9) 0.0183(10) 0.0023(10)
C54 0.0501(12) 0.0341(11) 0.0303(10) 0.0026(8) 0.0121(9) 0.0036(9)
C56 0.0558(12) 0.0355(11) 0.0306(9) -0.0018(8) 0.0168(9) 0.0004(10)
C3 0.069(2) 0.157(4) 0.058(2) -0.003(3) 0.0289(19) -0.030(3)
C13 0.0608(19) 0.157(4) 0.0572(19) -0.003(3) 0.0303(15) -0.016(2)
C25 0.069(2) 0.156(4) 0.063(2) 0.006(3) 0.0247(18) -0.020(3)
C27 0.060(2) 0.211(6) 0.080(3) -0.009(3) 0.032(2) -0.018(3)
C49 0.056(2) 0.160(4) 0.050(2) 0.001(2) 0.0181(15) -0.022(2)
C51 0.061(2) 0.161(4) 0.0598(19) 0.009(3) 0.0240(17) -0.028(2)
C53 0.066(2) 0.159(4) 0.065(2) -0.005(3) 0.0244(17) -0.021(2)
C55 0.099(4) 0.179(6) 0.108(4) 0.002(5) 0.047(3) -0.013(5)
C3A 0.062(4) 0.160(5) 0.062(4) 0.000(5) 0.026(4) -0.016(5)
C13A 0.063(4) 0.159(5) 0.064(4) -0.001(5) 0.026(4) -0.018(5)
C25A 0.064(4) 0.160(5) 0.064(4) -0.001(5) 0.027(4) -0.018(5)
C27A 0.073(9) 0.168(10) 0.060(8) -0.002(9) 0.020(8) -0.022(9)
C49A 0.061(4) 0.159(5) 0.060(4) 0.000(4) 0.028(4) -0.020(4)
C51A 0.062(4) 0.160(5) 0.062(4) 0.000(4) 0.030(4) -0.019(4)
C53A 0.062(4) 0.159(5) 0.062(4) 0.000(4) 0.028(4) -0.019(4)
C55A 0.084(9) 0.161(12) 0.091(10) -0.012(11) 0.037(8) -0.014(11)

loop_
_atom_type_symbol
_atom_type_description
_atom_type_scat_dispersion_real
_atom_type_scat_dispersion_imag
_atom_type_scat_source
C C 0.0181 0.0091 'International Tables Vol C Tables 4.2.6.8 and 6.1.1.4'
H H 0.0000 0.0000 'International Tables Vol C Tables 4.2.6.8 and 6.1.1.4'
N N 0.0311 0.0180 'International Tables Vol C Tables 4.2.6.8 and 6.1.1.4'

loop_
_geom_angle_atom_site_label_1
_geom_angle_atom_site_label_2
_geom_angle_atom_site_label_3
_geom_angle
_geom_angle_site_symmetry_1
_geom_angle_site_symmetry_3
_geom_angle_publ_flag
C1 N1 C16 118.76(17) . . ?
C6 N2 C8 118.77(18) . . ?
C5 N3 C18 125.7(2) . . ?
C42 N3 C5 108.35(19) . . ?
C42 N3 C18 125.95(19) . . ?
C10 N4 C24 125.37(18) . . ?
C56 N4 C10 108.23(18) . . ?
C56 N4 C24 126.39(18) . . ?
N1 C1 C22 116.53(18) . . ?
N1 C1 C28 122.08(19) . . ?
C28 C1 C22 121.39(17) . . ?
C20 C2 H2 120.7 . . ?
C33 C2 H2 120.7 . . ?
C33 C2 C20 118.7(2) . . ?
C8 C4 C36 120.65(18) . . ?
C26 C4 C8 116.90(19) . . ?
C26 C4 C36 122.45(19) . . ?
N3 C5 C17 108.7(2) . . ?
C45 C5 N3 128.8(2) . . ?
C45 C5 C17 122.4(2) . . ?
N2 C6 C32 116.16(18) . . ?
N2 C6 C40 122.15(19) . . ?
C40 C6 C32 121.68(18) . . ?
C9 C7 H7 119.3 . . ?
C9 C7 C22 121.4(2) . . ?
C22 C7 H7 119.3 . . ?
N2 C8 C4 122.79(17) . . ?
N2 C8 C16 118.81(17) . . ?
C4 C8 C16 118.36(17) . . ?
C7 C9 H9 120.0 . . ?
C7 C9 C18 120.0(2) . . ?
C18 C9 H9 120.0 . . ?
N4 C10 C20 108.61(19) . . ?
C52 C10 N4 129.7(2) . . ?
C52 C10 C20 121.60(19) . . ?
C17 C11 H11 120.7 . . ?
C47 C11 H11 120.7 . . ?
C47 C11 C17 118.7(3) . . ?
C14 C12 C16 116.96(19) . . ?
C14 C12 C50 122.55(19) . . ?
C16 C12 C50 120.46(18) . . ?
C12 C14 H14 119.9 . . ?
C28 C14 C12 120.1(2) . . ?
C28 C14 H14 119.9 . . ?
C35 C15 C17 134.3(2) . . ?
C35 C15 C42 119.2(2) . . ?
C42 C15 C17 106.5(2) . . ?
N1 C16 C8 118.61(17) . . ?
N1 C16 C12 122.64(18) . . ?
C12 C16 C8 118.69(18) . . ?
C5 C17 C15 107.6(2) . . ?
C11 C17 C5 119.2(3) . . ?
C11 C17 C15 133.3(3) . . ?
C9 C18 N3 119.78(19) . . ?
C9 C18 C30 119.9(2) . . ?
C30 C18 N3 120.4(2) . . ?
C21 C19 H19 120.6 . . ?
C21 C19 C44 118.8(2) . . ?
C44 C19 H19 120.6 . . ?
C2 C20 C10 119.8(2) . . ?
C2 C20 C44 132.8(2) . . ?
C10 C20 C44 107.41(18) . . ?
C19 C21 H21 119.7 . . ?
C19 C21 C43 120.6(3) . . ?
C43 C21 H21 119.7 . . ?
C7 C22 C1 121.87(19) . . ?
C7 C22 C54 117.9(2) . . ?
C54 C22 C1 120.22(17) . . ?
C45 C23 H23 119.3 . . ?
C45 C23 C47 121.3(3) . . ?
C47 C23 H23 119.3 . . ?
C38 C24 N4 120.50(19) . . ?
C38 C24 C46 119.46(19) . . ?
C46 C24 N4 120.03(18) . . ?
C4 C26 H26 120.0 . . ?
C40 C26 C4 119.96(19) . . ?
C40 C26 H26 120.0 . . ?
C1 C28 H28 120.3 . . ?
C14 C28 C1 119.33(19) . . ?
C14 C28 H28 120.3 . . ?
C33 C29 H29 119.2 . . ?
C52 C29 H29 119.2 . . ?
C52 C29 C33 121.7(2) . . ?
C18 C30 H30 120.1 . . ?
C54 C30 C18 119.7(2) . . ?
C54 C30 H30 120.1 . . ?
C39 C31 H31 121.1 . . ?
C39 C31 C42 117.9(2) . . ?
C42 C31 H31 121.1 . . ?
C34 C32 C6 120.20(18) . . ?
C34 C32 C48 117.68(19) . . ?
C48 C32 C6 122.12(19) . . ?
C2 C33 C29 120.8(2) . . ?
C2 C33 H33 119.6 . . ?
C29 C33 H33 119.6 . . ?
C32 C34 H34 119.4 . . ?
C38 C34 C32 121.23(18) . . ?
C38 C34 H34 119.4 . . ?
C15 C35 H35 120.3 . . ?
C41 C35 C15 119.3(2) . . ?
C41 C35 H35 120.3 . . ?
C4 C36 H36 119.7 . . ?
C50 C36 C4 120.6(2) . . ?
C50 C36 H36 119.7 . . ?
C43 C37 H37 121.4 . . ?
C43 C37 C56 117.2(2) . . ?
C56 C37 H37 121.4 . . ?
C24 C38 H38 120.0 . . ?
C34 C38 C24 120.1(2) . . ?
C34 C38 H38 120.0 . . ?
C31 C39 H39 119.4 . . ?
C31 C39 C41 121.2(3) . . ?
C41 C39 H39 119.4 . . ?
C6 C40 H40 120.4 . . ?
C26 C40 C6 119.24(18) . . ?
C26 C40 H40 120.4 . . ?
C35 C41 C39 120.9(3) . . ?
C35 C41 H41 119.5 . . ?
C39 C41 H41 119.5 . . ?
N3 C42 C15 108.9(2) . . ?
C31 C42 N3 129.6(2) . . ?
C31 C42 C15 121.5(2) . . ?
C21 C43 H43 118.9 . . ?
C37 C43 C21 122.2(2) . . ?
C37 C43 H43 118.9 . . ?
C19 C44 C20 133.3(2) . . ?
C19 C44 C56 119.7(2) . . ?
C56 C44 C20 107.01(19) . . ?
C5 C45 H45 121.6 . . ?
C23 C45 C5 116.8(3) . . ?
C23 C45 H45 121.6 . . ?
C24 C46 H46 120.0 . . ?
C48 C46 C24 119.91(18) . . ?
C48 C46 H46 120.0 . . ?
C11 C47 C23 121.6(3) . . ?
C11 C47 H47 119.2 . . ?
C23 C47 H47 119.2 . . ?
C32 C48 H48 119.2 . . ?
C46 C48 C32 121.6(2) . . ?
C46 C48 H48 119.2 . . ?
C12 C50 H50 119.6 . . ?
C36 C50 C12 120.80(19) . . ?
C36 C50 H50 119.6 . . ?
C10 C52 H52 121.3 . . ?
C29 C52 C10 117.3(2) . . ?
C29 C52 H52 121.3 . . ?
C22 C54 H54 119.5 . . ?
C30 C54 C22 121.09(19) . . ?
C30 C54 H54 119.5 . . ?
N4 C56 C44 108.69(19) . . ?
C37 C56 N4 129.9(2) . . ?
C37 C56 C44 121.4(2) . . ?
C13 C3 H3 119.5 . . ?
C13 C3 C53 121.1(5) . . ?
C53 C3 H3 119.5 . . ?
C3 C13 H13 120.4 . . ?
C25 C13 C3 119.3(5) . . ?
C25 C13 H13 120.4 . . ?
C13 C25 C51 118.7(6) . . ?
C13 C25 C55 120.9(5) . . ?
C51 C25 C55 120.4(6) . . ?
H27A C27 H27B 109.5 . . ?
H27A C27 H27C 109.5 . . ?
H27B C27 H27C 109.5 . . ?
C49 C27 H27A 109.5 . . ?
C49 C27 H27B 109.5 . . ?
C49 C27 H27C 109.5 . . ?
C51 C49 C27 120.3(5) . . ?
C51 C49 C53 119.5(5) . . ?
C53 C49 C27 120.2(6) . . ?
C25 C51 H51 118.5 . . ?
C49 C51 C25 123.0(5) . . ?
C49 C51 H51 118.5 . . ?
C3 C53 H53 120.7 . . ?
C49 C53 C3 118.5(6) . . ?
C49 C53 H53 120.7 . . ?
C25 C55 H55A 109.5 . . ?
C25 C55 H55B 109.5 . . ?
C25 C55 H55C 109.5 . . ?
H55A C55 H55B 109.5 . . ?
H55A C55 H55C 109.5 . . ?
H55B C55 H55C 109.5 . . ?
C13A C3A H3A 119.1 . . ?
C13A C3A C53A 121.8(10) . . ?
C53A C3A H3A 119.1 . . ?
C3A C13A H13A 120.7 . . ?
C25A C13A C3A 118.6(10) . . ?
C25A C13A H13A 120.7 . . ?
C13A C25A C51A 118.9(11) . . ?
C13A C25A C55A 120.6(11) . . ?
C51A C25A C55A 120.5(12) . . ?
H27D C27A H27E 109.5 . . ?
H27D C27A H27F 109.5 . . ?
H27E C27A H27F 109.5 . . ?
C49A C27A H27D 109.5 . . ?
C49A C27A H27E 109.5 . . ?
C49A C27A H27F 109.5 . . ?
C51A C49A C27A 120.9(11) . . ?
C51A C49A C53A 118.9(9) . . ?
C53A C49A C27A 120.1(11) . . ?
C25A C51A H51A 118.2 . . ?
C49A C51A C25A 123.5(11) . . ?
C49A C51A H51A 118.2 . . ?
C3A C53A H53A 120.9 . . ?
C49A C53A C3A 118.3(11) . . ?
C49A C53A H53A 120.9 . . ?
C25A C55A H55D 109.5 . . ?
C25A C55A H55E 109.5 . . ?
C25A C55A H55F 109.5 . . ?
H55D C55A H55E 109.5 . . ?
H55D C55A H55F 109.5 . . ?
H55E C55A H55F 109.5 . . ?

loop_
_geom_bond_atom_site_label_1
_geom_bond_atom_site_label_2
_geom_bond_distance
_geom_bond_site_symmetry_2
_geom_bond_publ_flag
N1 C1 1.330(3) . ?
N1 C16 1.355(3) . ?
N2 C6 1.331(3) . ?
N2 C8 1.351(3) . ?
N3 C5 1.394(3) . ?
N3 C18 1.427(3) . ?
N3 C42 1.394(3) . ?
N4 C10 1.403(3) . ?
N4 C24 1.419(3) . ?
N4 C56 1.399(3) . ?
C1 C22 1.487(3) . ?
C1 C28 1.410(3) . ?
C2 H2 0.9500 . ?
C2 C20 1.400(3) . ?
C2 C33 1.371(4) . ?
C4 C8 1.415(3) . ?
C4 C26 1.410(3) . ?
C4 C36 1.432(3) . ?
C5 C17 1.402(4) . ?
C5 C45 1.386(4) . ?
C6 C32 1.486(3) . ?
C6 C40 1.412(3) . ?
C7 H7 0.9500 . ?
C7 C9 1.381(3) . ?
C7 C22 1.390(3) . ?
C8 C16 1.456(3) . ?
C9 H9 0.9500 . ?
C9 C18 1.381(3) . ?
C10 C20 1.404(3) . ?
C10 C52 1.389(3) . ?
C11 H11 0.9500 . ?
C11 C17 1.398(4) . ?
C11 C47 1.361(5) . ?
C12 C14 1.404(3) . ?
C12 C16 1.415(3) . ?
C12 C50 1.430(3) . ?
C14 H14 0.9500 . ?
C14 C28 1.364(3) . ?
C15 C17 1.435(4) . ?
C15 C35 1.393(4) . ?
C15 C42 1.413(3) . ?
C18 C30 1.389(3) . ?
C19 H19 0.9500 . ?
C19 C21 1.373(4) . ?
C19 C44 1.400(3) . ?
C20 C44 1.437(3) . ?
C21 H21 0.9500 . ?
C21 C43 1.396(4) . ?
C22 C54 1.395(3) . ?
C23 H23 0.9500 . ?
C23 C45 1.384(4) . ?
C23 C47 1.395(5) . ?
C24 C38 1.389(3) . ?
C24 C46 1.391(3) . ?
C26 H26 0.9500 . ?
C26 C40 1.364(3) . ?
C28 H28 0.9500 . ?
C29 H29 0.9500 . ?
C29 C33 1.401(4) . ?
C29 C52 1.383(3) . ?
C30 H30 0.9500 . ?
C30 C54 1.387(3) . ?
C31 H31 0.9500 . ?
C31 C39 1.383(4) . ?
C31 C42 1.391(3) . ?
C32 C34 1.394(3) . ?
C32 C48 1.396(3) . ?
C33 H33 0.9500 . ?
C34 H34 0.9500 . ?
C34 C38 1.385(3) . ?
C35 H35 0.9500 . ?
C35 C41 1.377(4) . ?
C36 H36 0.9500 . ?
C36 C50 1.346(3) . ?
C37 H37 0.9500 . ?
C37 C43 1.380(4) . ?
C37 C56 1.392(3) . ?
C38 H38 0.9500 . ?
C39 H39 0.9500 . ?
C39 C41 1.396(4) . ?
C40 H40 0.9500 . ?
C41 H41 0.9500 . ?
C43 H43 0.9500 . ?
C44 C56 1.410(3) . ?
C45 H45 0.9500 . ?
C46 H46 0.9500 . ?
C46 C48 1.379(3) . ?
C47 H47 0.9500 . ?
C48 H48 0.9500 . ?
C50 H50 0.9500 . ?
C52 H52 0.9500 . ?
C54 H54 0.9500 . ?
C3 H3 0.9500 . ?
C3 C13 1.393(8) . ?
C3 C53 1.413(7) . ?
C13 H13 0.9500 . ?
C13 C25 1.375(8) . ?
C25 C51 1.390(7) . ?
C25 C55 1.496(10) . ?
C27 H27A 0.9800 . ?
C27 H27B 0.9800 . ?
C27 H27C 0.9800 . ?
C27 C49 1.540(6) . ?
C49 C51 1.359(8) . ?
C49 C53 1.379(8) . ?
C51 H51 0.9500 . ?
C53 H53 0.9500 . ?
C55 H55A 0.9800 . ?
C55 H55B 0.9800 . ?
C55 H55C 0.9800 . ?
C3A H3A 0.9500 . ?
C3A C13A 1.394(13) . ?
C3A C53A 1.409(12) . ?
C13A H13A 0.9500 . ?
C13A C25A 1.374(12) . ?
C25A C51A 1.385(13) . ?
C25A C55A 1.498(14) . ?
C27A H27D 0.9800 . ?
C27A H27E 0.9800 . ?
C27A H27F 0.9800 . ?
C27A C49A 1.531(12) . ?
C49A C51A 1.358(13) . ?
C49A C53A 1.386(13) . ?
C51A H51A 0.9500 . ?
C53A H53A 0.9500 . ?
C55A H55D 0.9800 . ?
C55A H55E 0.9800 . ?
C55A H55F 0.9800 . ?

loop_
_geom_torsion_atom_site_label_1
_geom_torsion_atom_site_label_2
_geom_torsion_atom_site_label_3
_geom_torsion_atom_site_label_4
_geom_torsion
_geom_torsion_site_symmetry_1
_geom_torsion_site_symmetry_2
_geom_torsion_site_symmetry_3
_geom_torsion_site_symmetry_4
_geom_torsion_publ_flag
N1 C1 C22 C7 176.3(2) . . . . ?
N1 C1 C22 C54 -3.5(3) . . . . ?
N1 C1 C28 C14 2.2(3) . . . . ?
N2 C6 C32 C34 -0.8(3) . . . . ?
N2 C6 C32 C48 179.3(2) . . . . ?
N2 C6 C40 C26 -3.8(3) . . . . ?
N2 C8 C16 N1 1.5(3) . . . . ?
N2 C8 C16 C12 178.93(18) . . . . ?
N3 C5 C17 C11 179.4(2) . . . . ?
N3 C5 C17 C15 0.5(3) . . . . ?
N3 C5 C45 C23 -178.4(3) . . . . ?
N3 C18 C30 C54 -179.5(2) . . . . ?
N4 C10 C20 C2 178.83(18) . . . . ?
N4 C10 C20 C44 -2.2(2) . . . . ?
N4 C10 C52 C29 179.9(2) . . . . ?
N4 C24 C38 C34 178.2(2) . . . . ?
N4 C24 C46 C48 -177.5(2) . . . . ?
C1 N1 C16 C8 174.65(17) . . . . ?
C1 N1 C16 C12 -2.7(3) . . . . ?
C1 C22 C54 C30 179.94(19) . . . . ?
C2 C20 C44 C19 1.1(4) . . . . ?
C2 C20 C44 C56 -178.9(2) . . . . ?
C4 C8 C16 N1 -176.29(19) . . . . ?
C4 C8 C16 C12 1.1(3) . . . . ?
C4 C26 C40 C6 2.0(3) . . . . ?
C4 C36 C50 C12 0.9(3) . . . . ?
C5 N3 C18 C9 125.6(3) . . . . ?
C5 N3 C18 C30 -55.5(3) . . . . ?
C5 N3 C42 C15 0.1(2) . . . . ?
C5 N3 C42 C31 177.6(2) . . . . ?
C6 N2 C8 C4 2.8(3) . . . . ?
C6 N2 C8 C16 -174.87(18) . . . . ?
C6 C32 C34 C38 -178.5(2) . . . . ?
C6 C32 C48 C46 179.1(2) . . . . ?
C7 C9 C18 N3 179.0(2) . . . . ?
C7 C9 C18 C30 0.0(4) . . . . ?
C7 C22 C54 C30 0.2(3) . . . . ?
C8 N2 C6 C32 -179.68(18) . . . . ?
C8 N2 C6 C40 1.4(3) . . . . ?
C8 C4 C26 C40 1.8(3) . . . . ?
C8 C4 C36 C50 4.9(3) . . . . ?
C9 C7 C22 C1 179.5(2) . . . . ?
C9 C7 C22 C54 -0.7(3) . . . . ?
C9 C18 C30 C54 -0.5(3) . . . . ?
C10 N4 C24 C38 -132.4(2) . . . . ?
C10 N4 C24 C46 46.7(3) . . . . ?
C10 N4 C56 C37 -177.8(2) . . . . ?
C10 N4 C56 C44 0.2(2) . . . . ?
C10 C20 C44 C19 -177.7(2) . . . . ?
C10 C20 C44 C56 2.3(2) . . . . ?
C12 C14 C28 C1 -1.4(3) . . . . ?
C14 C12 C16 N1 3.3(3) . . . . ?
C14 C12 C16 C8 -174.01(18) . . . . ?
C14 C12 C50 C36 172.8(2) . . . . ?
C15 C35 C41 C39 -0.7(4) . . . . ?
C16 N1 C1 C22 -179.64(18) . . . . ?
C16 N1 C1 C28 -0.1(3) . . . . ?
C16 C12 C14 C28 -1.2(3) . . . . ?
C16 C12 C50 C36 -5.5(3) . . . . ?
C17 C5 C45 C23 -0.9(4) . . . . ?
C17 C11 C47 C23 -0.6(5) . . . . ?
C17 C15 C35 C41 178.1(2) . . . . ?
C17 C15 C42 N3 0.1(2) . . . . ?
C17 C15 C42 C31 -177.6(2) . . . . ?
C18 N3 C5 C17 -179.36(19) . . . . ?
C18 N3 C5 C45 -1.6(4) . . . . ?
C18 N3 C42 C15 179.12(19) . . . . ?
C18 N3 C42 C31 -3.4(3) . . . . ?
C18 C30 C54 C22 0.4(3) . . . . ?
C19 C21 C43 C37 -2.2(4) . . . . ?
C19 C44 C56 N4 178.45(19) . . . . ?
C19 C44 C56 C37 -3.4(3) . . . . ?
C20 C2 C33 C29 1.0(3) . . . . ?
C20 C10 C52 C29 2.7(3) . . . . ?
C20 C44 C56 N4 -1.5(2) . . . . ?
C20 C44 C56 C37 176.7(2) . . . . ?
C21 C19 C44 C20 -177.8(2) . . . . ?
C21 C19 C44 C56 2.2(3) . . . . ?
C22 C1 C28 C14 -178.34(19) . . . . ?
C22 C7 C9 C18 0.6(4) . . . . ?
C24 N4 C10 C20 -179.91(18) . . . . ?
C24 N4 C10 C52 2.6(3) . . . . ?
C24 N4 C56 C37 3.4(4) . . . . ?
C24 N4 C56 C44 -178.63(18) . . . . ?
C24 C46 C48 C32 -0.8(3) . . . . ?
C26 C4 C8 N2 -4.4(3) . . . . ?
C26 C4 C8 C16 173.31(18) . . . . ?
C26 C4 C36 C50 -174.1(2) . . . . ?
C28 C1 C22 C7 -3.2(3) . . . . ?
C28 C1 C22 C54 177.0(2) . . . . ?
C31 C39 C41 C35 0.9(4) . . . . ?
C32 C6 C40 C26 177.29(19) . . . . ?
C32 C34 C38 C24 -0.6(3) . . . . ?
C33 C2 C20 C10 1.5(3) . . . . ?
C33 C2 C20 C44 -177.2(2) . . . . ?
C33 C29 C52 C10 -0.2(3) . . . . ?
C34 C32 C48 C46 -0.7(3) . . . . ?
C35 C15 C17 C5 -179.0(2) . . . . ?
C35 C15 C17 C11 2.3(5) . . . . ?
C35 C15 C42 N3 179.02(19) . . . . ?
C35 C15 C42 C31 1.3(3) . . . . ?
C36 C4 C8 N2 176.55(18) . . . . ?
C36 C4 C8 C16 -5.8(3) . . . . ?
C36 C4 C26 C40 -179.2(2) . . . . ?
C38 C24 C46 C48 1.6(3) . . . . ?
C39 C31 C42 N3 -178.3(2) . . . . ?
C39 C31 C42 C15 -1.1(3) . . . . ?
C40 C6 C32 C34 178.2(2) . . . . ?
C40 C6 C32 C48 -1.7(3) . . . . ?
C42 N3 C5 C17 -0.4(2) . . . . ?
C42 N3 C5 C45 177.4(3) . . . . ?
C42 N3 C18 C9 -53.2(3) . . . . ?
C42 N3 C18 C30 125.7(2) . . . . ?
C42 C15 C17 C5 -0.4(2) . . . . ?
C42 C15 C17 C11 -179.1(3) . . . . ?
C42 C15 C35 C41 -0.4(3) . . . . ?
C42 C31 C39 C41 0.0(4) . . . . ?
C43 C37 C56 N4 179.5(2) . . . . ?
C43 C37 C56 C44 1.7(3) . . . . ?
C44 C19 C21 C43 0.5(4) . . . . ?
C45 C5 C17 C11 1.5(4) . . . . ?
C45 C5 C17 C15 -177.5(2) . . . . ?
C45 C23 C47 C11 1.2(6) . . . . ?
C46 C24 C38 C34 -0.9(3) . . . . ?
C47 C11 C17 C5 -0.7(4) . . . . ?
C47 C11 C17 C15 178.0(3) . . . . ?
C47 C23 C45 C5 -0.4(5) . . . . ?
C48 C32 C34 C38 1.4(3) . . . . ?
C50 C12 C14 C28 -179.6(2) . . . . ?
C50 C12 C16 N1 -178.26(19) . . . . ?
C50 C12 C16 C8 4.4(3) . . . . ?
C52 C10 C20 C2 -3.4(3) . . . . ?
C52 C10 C20 C44 175.57(19) . . . . ?
C52 C29 C33 C2 -1.7(4) . . . . ?
C56 N4 C10 C20 1.3(2) . . . . ?
C56 N4 C10 C52 -176.3(2) . . . . ?
C56 N4 C24 C38 46.3(3) . . . . ?
C56 N4 C24 C46 -134.7(2) . . . . ?
C56 C37 C43 C21 1.0(4) . . . . ?
C3 C13 C25 C51 -2.3(7) . . . . ?
C3 C13 C25 C55 174.6(5) . . . . ?
C13 C3 C53 C49 -0.4(7) . . . . ?
C13 C25 C51 C49 2.3(7) . . . . ?
C27 C49 C51 C25 178.4(4) . . . . ?
C27 C49 C53 C3 -179.5(4) . . . . ?
C51 C49 C53 C3 0.3(6) . . . . ?
C53 C3 C13 C25 1.3(7) . . . . ?
C53 C49 C51 C25 -1.4(7) . . . . ?
C55 C25 C51 C49 -174.5(5) . . . . ?
C3A C13A C25A C51A -1(4) . . . . ?
C3A C13A C25A C55A -180(3) . . . . ?
C13A C3A C53A C49A 1(4) . . . . ?
C13A C25A C51A C49A 2(4) . . . . ?
C27A C49A C51A C25A 179(3) . . . . ?
C27A C49A C53A C3A 179(2) . . . . ?
C51A C49A C53A C3A -1(4) . . . . ?
C53A C3A C13A C25A 0(4) . . . . ?
C53A C49A C51A C25A -1(4) . . . . ?
C55A C25A C51A C49A -179(3) . . . . ?
